data_2243000
loop_
_publ_author_name
'Vu Quoc, Trung'
'Nguyen Ngoc, Linh'
'Tran Thi Thuy, Duong'
'Vu Quoc, Manh'
'Vuong Nguyen, Thien'
'Oanh Doan Thi, Yen'
'Van Meervelt, Luc'

_publ_section_title
;
 Crystal structure of two
 <i>N</i>'-(1-phenylbenzylidene)-2-(thiophen-3-yl)acetohydrazides
;
_journal_issue 8
_journal_name_full 'Acta Crystallographica Section E'
_journal_page_first 1090
_journal_page_last 1095
_journal_paper_doi 10.1107/S2056989019008892
_journal_volume 75
_journal_year 2019
_chemical_formula_iupac 'C14 H14 N2 O2 S'
_chemical_formula_moiety 'C14 H14 N2 O2 S'
_chemical_formula_sum 'C14 H14 N2 O2 S'
_chemical_formula_weight 274.33
_chemical_name_systematic
;
<i>N</i>'-[1-(4-Methoxyphenyl)benzylidene]-2-(thiophen-3-yl)acetohydrazide
;
_space_group_crystal_system triclinic
_space_group_IT_number 2
_space_group_name_Hall '-P 1'
_space_group_name_H-M_alt 'P -1'
_symmetry_space_group_name_Hall '-P 1'
_symmetry_space_group_name_H-M 'P -1'
_atom_sites_solution_hydrogens geom
_audit_creation_method
;
Olex2 1.2
(compiled 2018.05.29 svn.r3510 for OlexSys, GUI svn.r5506)
;
_cell_angle_alpha 78.327(4)
_cell_angle_beta 83.070(4)
_cell_angle_gamma 87.013(4)
_cell_formula_units_Z 2
_cell_length_a 6.5185(2)
_cell_length_b 9.7447(5)
_cell_length_c 10.9291(6)
_cell_measurement_reflns_used 5534
_cell_measurement_temperature 293(2)
_cell_measurement_theta_max 27.2260
_cell_measurement_theta_min 3.1260
_cell_volume 674.63(6)
_computing_cell_refinement
;
CrysAlis PRO (Rigaku OD, 2018)
;
_computing_data_collection
;
CrysAlis PRO (Rigaku OD, 2018)
;
_computing_data_reduction
;
CrysAlis PRO (Rigaku OD, 2018)
;
_computing_molecular_graphics
;
<i>OLEX2</i> (Dolomanov <i>et al.</i>,  2009)
;
_computing_publication_material
;
<i>OLEX2</i> (Dolomanov <i>et al.</i>,  2009)
;
_computing_structure_refinement
;
SHELXL (Sheldrick, 2015b)
;
_computing_structure_solution
;
SHELXT (Sheldrick, 2015a)
;
_diffrn_ambient_temperature 293(2)
_diffrn_detector 'CCD plate'
_diffrn_detector_area_resol_mean 15.9631
_diffrn_measured_fraction_theta_full 0.998
_diffrn_measured_fraction_theta_max 0.999
_diffrn_measurement_device 'four-circle diffractometer'
_diffrn_measurement_device_type ' Rigaku Oxford Diffraction SuperNova, Single source at offset/far, Eos'
_diffrn_measurement_method '\w scans'
_diffrn_radiation_monochromator mirror
_diffrn_radiation_probe x-ray
_diffrn_radiation_type MoK\a
_diffrn_radiation_wavelength 0.71073
_diffrn_reflns_av_R_equivalents 0.0274
_diffrn_reflns_av_unetI/netI 0.0210
_diffrn_reflns_limit_h_max 8
_diffrn_reflns_limit_h_min -8
_diffrn_reflns_limit_k_max 12
_diffrn_reflns_limit_k_min -12
_diffrn_reflns_limit_l_max 13
_diffrn_reflns_limit_l_min -13
_diffrn_reflns_number 13795
_diffrn_reflns_theta_full 25.242
_diffrn_reflns_theta_max 26.370
_diffrn_reflns_theta_min 2.571
_diffrn_source 'micro-focus sealed X-ray tube'
_exptl_absorpt_coefficient_mu 0.239
_exptl_absorpt_correction_T_max 1.00000
_exptl_absorpt_correction_T_min 0.68733
_exptl_absorpt_correction_type multi-scan
_exptl_absorpt_process_details
;
(CrysAlis PRO; Rigaku OD, 2018)
;
_exptl_crystal_colour white
_exptl_crystal_density_diffrn 1.350
_exptl_crystal_description needle
_exptl_crystal_F_000 288
_exptl_crystal_size_max 0.5
_exptl_crystal_size_mid 0.15
_exptl_crystal_size_min 0.05
_refine_diff_density_max 0.332
_refine_diff_density_min -0.380
_refine_ls_extinction_method none
_refine_ls_goodness_of_fit_ref 1.059
_refine_ls_hydrogen_treatment constr
_refine_ls_matrix_type full
_refine_ls_number_parameters 173
_refine_ls_number_reflns 2752
_refine_ls_number_restraints 0
_refine_ls_restrained_S_all 1.059
_refine_ls_R_factor_all 0.0624
_refine_ls_R_factor_gt 0.0512
_refine_ls_shift/su_max 0.000
_refine_ls_shift/su_mean 0.000
_refine_ls_structure_factor_coef Fsqd
_refine_ls_weighting_details 'w=1/[\s^2^(Fo^2^)+(0.0537P)^2^+0.5294P] where P=(Fo^2^+2Fc^2^)/3'
_refine_ls_weighting_scheme calc
_refine_ls_wR_factor_gt 0.1367
_refine_ls_wR_factor_ref 0.1453
_reflns_number_gt 2238
_reflns_number_total 2752
_reflns_threshold_expression 'I > 2\s(I)'
_cod_data_source_file rz5260sup1.cif
_cod_data_source_block 3b
_cod_database_code 2243000
_shelx_space_group_comment
;
The symmetry employed for this shelxl refinement is uniquely defined
by the following loop, which should always be used as a source of
symmetry information in preference to the above space-group names.
They are only intended as comments.
;
_shelx_estimated_absorpt_t_min 0.890
_shelx_estimated_absorpt_t_max 0.988

loop_
_space_group_symop_operation_xyz
'x, y, z'
'-x, -y, -z'

loop_
_atom_site_type_symbol
_atom_site_label
_atom_site_fract_x
_atom_site_fract_y
_atom_site_fract_z
_atom_site_U_iso_or_equiv
_atom_site_adp_type
_atom_site_calc_flag
_atom_site_occupancy
S S1 0.68895(12) 0.78924(10) 0.16957(9) 0.0734(3) Uani d 1
C C2 0.5595(4) 0.7356(3) 0.3147(3) 0.0534(6) Uani d 1
H H2 0.619153 0.726965 0.389168 0.064 Uiso calc 1
C C3 0.3579(4) 0.7066(2) 0.3100(2) 0.0436(5) Uani d 1
C C4 0.3123(4) 0.7275(3) 0.1841(2) 0.0512(6) Uani d 1
H H4 0.182310 0.712513 0.163071 0.061 Uiso calc 1
C C5 0.4790(4) 0.7727(3) 0.0935(2) 0.0497(6) Uani d 1
H H5 0.476097 0.790729 0.006852 0.060 Uiso calc 1
C C6 0.2002(4) 0.6708(3) 0.4234(2) 0.0479(6) Uani d 1
H H6A 0.265853 0.615910 0.493142 0.057 Uiso calc 1
H H6B 0.093072 0.615347 0.404620 0.057 Uiso calc 1
C C7 0.1056(3) 0.8042(3) 0.4589(2) 0.0418(5) Uani d 1
O O8 -0.0513(2) 0.86009(19) 0.41630(16) 0.0508(4) Uani d 1
N N9 0.2051(3) 0.8658(2) 0.53376(18) 0.0417(5) Uani d 1
H H9 0.160089 0.945717 0.549350 0.050 Uiso calc 1
N N10 0.3778(3) 0.8031(2) 0.58594(17) 0.0412(5) Uani d 1
C C11 0.4621(3) 0.8739(2) 0.6517(2) 0.0411(5) Uani d 1
H H11 0.406000 0.961642 0.660165 0.049 Uiso calc 1
C C12 0.6438(3) 0.8207(2) 0.7139(2) 0.0372(5) Uani d 1
C C13 0.7354(4) 0.9057(2) 0.7794(2) 0.0423(5) Uani d 1
H H13 0.679005 0.994741 0.782354 0.051 Uiso calc 1
C C14 0.9070(4) 0.8605(2) 0.8396(2) 0.0444(5) Uani d 1
H H14 0.966061 0.919004 0.882266 0.053 Uiso calc 1
C C15 0.9921(3) 0.7276(2) 0.8368(2) 0.0409(5) Uani d 1
C C16 0.9037(4) 0.6415(2) 0.7722(2) 0.0442(5) Uani d 1
H H16 0.960075 0.552276 0.769944 0.053 Uiso calc 1
C C17 0.7322(4) 0.6880(2) 0.7113(2) 0.0435(5) Uani d 1
H H17 0.674636 0.629647 0.667808 0.052 Uiso calc 1
O O18 1.1602(3) 0.69079(19) 0.90073(17) 0.0565(5) Uani d 1
C C19 1.2603(4) 0.5592(3) 0.8926(3) 0.0634(8) Uani d 1
H H19A 1.307244 0.557208 0.806228 0.095 Uiso calc 1
H H19B 1.164788 0.485433 0.925510 0.095 Uiso calc 1
H H19C 1.376398 0.546115 0.940466 0.095 Uiso calc 1

loop_
_atom_site_aniso_label
_atom_site_aniso_U_11
_atom_site_aniso_U_22
_atom_site_aniso_U_33
_atom_site_aniso_U_12
_atom_site_aniso_U_13
_atom_site_aniso_U_23
S1 0.0554(5) 0.0848(6) 0.0861(6) -0.0076(4) 0.0084(4) -0.0394(5)
C2 0.0441(13) 0.0592(16) 0.0640(16) 0.0019(11) -0.0103(12) -0.0270(13)
C3 0.0445(13) 0.0376(12) 0.0529(14) -0.0006(9) -0.0085(10) -0.0175(10)
C4 0.0541(15) 0.0493(14) 0.0568(15) -0.0023(11) -0.0156(12) -0.0207(12)
C5 0.0528(14) 0.0505(14) 0.0506(14) -0.0044(11) 0.0003(11) -0.0238(11)
C6 0.0503(14) 0.0436(13) 0.0526(14) -0.0098(10) -0.0110(11) -0.0108(11)
C7 0.0368(12) 0.0511(13) 0.0368(11) -0.0088(10) -0.0037(9) -0.0056(10)
O8 0.0366(9) 0.0680(12) 0.0511(10) -0.0008(8) -0.0129(7) -0.0152(8)
N9 0.0364(10) 0.0489(11) 0.0424(10) 0.0032(8) -0.0114(8) -0.0121(8)
N10 0.0381(10) 0.0472(11) 0.0386(10) 0.0011(8) -0.0096(8) -0.0069(8)
C11 0.0421(12) 0.0422(12) 0.0396(12) 0.0021(9) -0.0073(9) -0.0087(9)
C12 0.0370(11) 0.0399(12) 0.0343(11) -0.0020(9) -0.0055(9) -0.0052(9)
C13 0.0485(13) 0.0361(12) 0.0436(12) 0.0034(10) -0.0101(10) -0.0098(9)
C14 0.0498(13) 0.0439(13) 0.0444(13) -0.0029(10) -0.0149(10) -0.0143(10)
C15 0.0393(12) 0.0467(13) 0.0356(11) -0.0006(10) -0.0088(9) -0.0034(9)
C16 0.0482(13) 0.0365(12) 0.0491(13) 0.0036(10) -0.0117(11) -0.0094(10)
C17 0.0470(13) 0.0408(12) 0.0465(13) -0.0032(10) -0.0113(10) -0.0135(10)
O18 0.0538(10) 0.0595(11) 0.0613(11) 0.0109(8) -0.0284(9) -0.0142(9)
C19 0.0560(16) 0.0645(18) 0.0690(18) 0.0175(13) -0.0214(14) -0.0085(14)

loop_
_atom_type_symbol
_atom_type_description
_atom_type_scat_dispersion_real
_atom_type_scat_dispersion_imag
_atom_type_scat_source
C C 0.0033 0.0016 'International Tables Vol C Tables 4.2.6.8 and 6.1.1.4'
H H 0.0000 0.0000 'International Tables Vol C Tables 4.2.6.8 and 6.1.1.4'
N N 0.0061 0.0033 'International Tables Vol C Tables 4.2.6.8 and 6.1.1.4'
O O 0.0106 0.0060 'International Tables Vol C Tables 4.2.6.8 and 6.1.1.4'
S S 0.1246 0.1234 'International Tables Vol C Tables 4.2.6.8 and 6.1.1.4'

loop_
_geom_angle_atom_site_label_1
_geom_angle_atom_site_label_2
_geom_angle_atom_site_label_3
_geom_angle
C2 S1 C5 93.48(13)
S1 C2 H2 123.7
C3 C2 S1 112.5(2)
C3 C2 H2 123.7
C2 C3 C4 111.0(2)
C2 C3 C6 124.5(2)
C4 C3 C6 124.3(2)
C3 C4 H4 122.7
C5 C4 C3 114.5(2)
C5 C4 H4 122.7
S1 C5 H5 125.7
C4 C5 S1 108.50(19)
C4 C5 H5 125.7
C3 C6 H6A 109.8
C3 C6 H6B 109.8
C3 C6 C7 109.57(19)
H6A C6 H6B 108.2
C7 C6 H6A 109.8
C7 C6 H6B 109.8
O8 C7 C6 121.7(2)
O8 C7 N9 120.2(2)
N9 C7 C6 117.9(2)
C7 N9 H9 119.3
C7 N9 N10 121.3(2)
N10 N9 H9 119.3
C11 N10 N9 115.4(2)
N10 C11 H11 119.2
N10 C11 C12 121.7(2)
C12 C11 H11 119.2
C13 C12 C11 119.1(2)
C17 C12 C11 123.1(2)
C17 C12 C13 117.8(2)
C12 C13 H13 119.3
C14 C13 C12 121.4(2)
C14 C13 H13 119.3
C13 C14 H14 120.0
C13 C14 C15 120.0(2)
C15 C14 H14 120.0
C14 C15 C16 119.5(2)
O18 C15 C14 116.0(2)
O18 C15 C16 124.5(2)
C15 C16 H16 119.9
C17 C16 C15 120.1(2)
C17 C16 H16 119.9
C12 C17 H17 119.4
C16 C17 C12 121.2(2)
C16 C17 H17 119.4
C15 O18 C19 117.5(2)
O18 C19 H19A 109.5
O18 C19 H19B 109.5
O18 C19 H19C 109.5
H19A C19 H19B 109.5
H19A C19 H19C 109.5
H19B C19 H19C 109.5

loop_
_geom_bond_atom_site_label_1
_geom_bond_atom_site_label_2
_geom_bond_distance
S1 C2 1.700(3)
S1 C5 1.715(3)
C2 H2 0.9300
C2 C3 1.368(3)
C3 C4 1.415(3)
C3 C6 1.507(3)
C4 H4 0.9300
C4 C5 1.403(4)
C5 H5 0.9300
C6 H6A 0.9700
C6 H6B 0.9700
C6 C7 1.511(3)
C7 O8 1.230(3)
C7 N9 1.348(3)
N9 H9 0.8600
N9 N10 1.382(2)
N10 C11 1.277(3)
C11 H11 0.9300
C11 C12 1.456(3)
C12 C13 1.396(3)
C12 C17 1.393(3)
C13 H13 0.9300
C13 C14 1.374(3)
C14 H14 0.9300
C14 C15 1.387(3)
C15 C16 1.387(3)
C15 O18 1.363(3)
C16 H16 0.9300
C16 C17 1.379(3)
C17 H17 0.9300
O18 C19 1.422(3)
C19 H19A 0.9600
C19 H19B 0.9600
C19 H19C 0.9600

loop_
_geom_hbond_atom_site_label_D
_geom_hbond_atom_site_label_H
_geom_hbond_atom_site_label_A
_geom_hbond_site_symmetry_A
_geom_hbond_distance_DH
_geom_hbond_distance_HA
_geom_hbond_distance_DA
_geom_hbond_angle_DHA
_geom_hbond_publ_flag
N9 H9 O8 2_576 0.86 2.08 2.935(3) 179 yes
C6 H6A N10 . 0.97 2.44 2.782(3) 100 yes
C13 H13 Cg1 2_676 0.93 2.68 3.611(2) 179 yes

loop_
_geom_torsion_atom_site_label_1
_geom_torsion_atom_site_label_2
_geom_torsion_atom_site_label_3
_geom_torsion_atom_site_label_4
_geom_torsion
S1 C2 C3 C4 0.8(3)
S1 C2 C3 C6 -173.66(19)
C2 S1 C5 C4 0.8(2)
C2 C3 C4 C5 -0.2(3)
C2 C3 C6 C7 84.9(3)
C3 C4 C5 S1 -0.5(3)
C3 C6 C7 O8 90.8(3)
C3 C6 C7 N9 -85.4(3)
C4 C3 C6 C7 -88.8(3)
C5 S1 C2 C3 -1.0(2)
C6 C3 C4 C5 174.3(2)
C6 C7 N9 N10 -5.8(3)
C7 N9 N10 C11 177.8(2)
O8 C7 N9 N10 177.97(19)
N9 N10 C11 C12 179.26(19)
N10 C11 C12 C13 176.9(2)
N10 C11 C12 C17 -3.1(4)
C11 C12 C13 C14 180.0(2)
C11 C12 C17 C16 -179.6(2)
C12 C13 C14 C15 -0.4(4)
C13 C12 C17 C16 0.4(3)
C13 C14 C15 C16 0.4(4)
C13 C14 C15 O18 -179.0(2)
C14 C15 C16 C17 0.0(4)
C14 C15 O18 C19 -175.7(2)
C15 C16 C17 C12 -0.4(4)
C16 C15 O18 C19 4.9(4)
C17 C12 C13 C14 0.0(3)
O18 C15 C16 C17 179.4(2)

_cod_database_fobs_code 2243000
